data_7233659
loop_
_publ_author_name
'Pan Zhou'
'Zhihua Sun'
'Shuquan Zhang'
'Chengmin Ji'
'Sangen Zhao'
'Ren-Gen Xiong'
'Junhua Luo'

_publ_section_title
;
 A sequentially switchable molecular dielectric material tuned by the
 stepwise ordering in diisopropylammonium trifluoromethanesulfonate
;
_journal_name_full 'Journal of Materials Chemistry C'
_journal_page_first 2341
_journal_page_last 2345
_journal_paper_doi 10.1039/C3TC32238F
_journal_volume 2
_journal_year 2014
_chemical_formula_sum 'C3.5 H8 F1.5 N0.5 O1.5 S0.5'
_chemical_formula_weight 125.64
_space_group_IT_number 12
_space_group_name_Hall '-C 2y'
_space_group_name_H-M_alt 'C 1 2/m 1'
_symmetry_space_group_name_H-M 'C 1 2/m 1'
_atom_sites_solution_hydrogens geom
_atom_sites_solution_primary direct
_atom_sites_solution_secondary difmap
_cell_angle_alpha 90.00
_cell_angle_beta 94.388(8)
_cell_angle_gamma 90.00
_cell_formula_units_Z 8
_cell_length_a 12.483(8)
_cell_length_b 12.806(8)
_cell_length_c 8.094(5)
_cell_measurement_temperature 298(2)
_cell_volume 1290.1(14)
_computing_structure_refinement 'SHELXL-97 (Sheldrick, 1997)'
_computing_structure_solution 'SHELXS-97 (Sheldrick, 1990)'
_diffrn_ambient_temperature 298(2)
_diffrn_measured_fraction_theta_full 0.966
_diffrn_measured_fraction_theta_max 0.966
_diffrn_radiation_monochromator graphite
_diffrn_radiation_source 'fine-focus sealed tube'
_diffrn_radiation_type MoK\a
_diffrn_radiation_wavelength 0.71073
_diffrn_reflns_av_R_equivalents 0.0256
_diffrn_reflns_av_sigmaI/netI 0.0272
_diffrn_reflns_limit_h_max 16
_diffrn_reflns_limit_h_min -15
_diffrn_reflns_limit_k_max 16
_diffrn_reflns_limit_k_min -16
_diffrn_reflns_limit_l_max 10
_diffrn_reflns_limit_l_min -10
_diffrn_reflns_number 4784
_diffrn_reflns_theta_full 27.51
_diffrn_reflns_theta_max 27.51
_diffrn_reflns_theta_min 5.05
_exptl_absorpt_coefficient_mu 0.277
_exptl_crystal_density_diffrn 1.294
_exptl_crystal_density_method 'not measured'
_exptl_crystal_F_000 528
_refine_diff_density_max 0.664
_refine_diff_density_min -0.484
_refine_diff_density_rms 0.060
_refine_ls_extinction_method none
_refine_ls_goodness_of_fit_ref 1.357
_refine_ls_hydrogen_treatment mixed
_refine_ls_matrix_type full
_refine_ls_number_parameters 95
_refine_ls_number_reflns 1505
_refine_ls_number_restraints 21
_refine_ls_restrained_S_all 1.398
_refine_ls_R_factor_all 0.1100
_refine_ls_R_factor_gt 0.0992
_refine_ls_shift/su_max 0.000
_refine_ls_shift/su_mean 0.000
_refine_ls_structure_factor_coef Fsqd
_refine_ls_weighting_details 'calc w=1/[\s^2^(Fo^2^)+(0.2000P)^2^+0.0000P] where P=(Fo^2^+2Fc^2^)/3'
_refine_ls_weighting_scheme calc
_refine_ls_wR_factor_gt 0.3180
_refine_ls_wR_factor_ref 0.3371
_reflns_number_gt 1151
_reflns_number_total 1505
_reflns_threshold_expression >2sigma(I)
_cod_data_source_file 1000002.cif
_cod_data_source_block PCOD1000002
_cod_original_cell_volume 1290.2(14)
_cod_original_sg_symbol_H-M C2/m
_cod_original_formula_sum 'C3.50 H8 F1.50 N0.50 O1.50 S0.50'
_cod_database_code 7233659

loop_
_symmetry_equiv_pos_as_xyz
'x, y, z'
'-x, y, -z'
'x+1/2, y+1/2, z'
'-x+1/2, y+1/2, -z'
'-x, -y, -z'
'x, -y, z'
'-x+1/2, -y+1/2, -z'
'x+1/2, -y+1/2, z'

loop_
_atom_site_label
_atom_site_type_symbol
_atom_site_fract_x
_atom_site_fract_y
_atom_site_fract_z
_atom_site_U_iso_or_equiv
_atom_site_adp_type
_atom_site_occupancy
_atom_site_symmetry_multiplicity
_atom_site_calc_flag
_atom_site_refinement_flags
_atom_site_disorder_assembly
_atom_site_disorder_group
S1 S 0.22596(9) 0.0000 0.16680(14) 0.0786(7) Uani 1 2 d S . .
N1 N 0.0000 0.2020(2) 0.0000 0.0630(9) Uani 1 2 d S . .
H1A H 0.0552 0.1594 0.0405 0.076 Uiso 0.50 1 calc PR . .
H1B H -0.0552 0.1594 -0.0405 0.076 Uiso 0.50 1 calc PR . .
C2 C 0.0385(2) 0.2627(3) -0.1433(4) 0.0746(9) Uani 1 1 d . . .
H2 H 0.0980 0.3103 -0.1009 0.090 Uiso 1 1 calc R . .
F3 F 0.1567(8) 0.0000 0.4597(9) 0.200(5) Uani 0.94(2) 2 d SP . 1
C4 C -0.0504(4) 0.3272(4) -0.2254(6) 0.1136(16) Uani 1 1 d . . .
H4A H -0.1087 0.2812 -0.2688 0.170 Uiso 1 1 calc R . .
H4B H -0.0232 0.3671 -0.3166 0.170 Uiso 1 1 calc R . .
H4C H -0.0776 0.3754 -0.1444 0.170 Uiso 1 1 calc R . .
C5 C 0.0836(4) 0.1826(4) -0.2610(6) 0.1098(15) Uani 1 1 d . . .
H5A H 0.1429 0.1442 -0.2024 0.165 Uiso 1 1 calc R . .
H5B H 0.1099 0.2189 -0.3565 0.165 Uiso 1 1 calc R . .
H5C H 0.0267 0.1336 -0.2993 0.165 Uiso 1 1 calc R . .
C6 C 0.2468(6) 0.0000 0.3829(10) 0.116(2) Uani 1 2 d SD . .
O7 O 0.3302(7) 0.0000 0.1090(10) 0.159(4) Uani 0.898(19) 2 d SP A 3
F9 F 0.2657(7) 0.1001(7) 0.4371(8) 0.200(5) Uani 0.741(14) 1 d PU . 2
O1 O 0.2061(4) 0.1143(4) 0.1427(9) 0.133(3) Uani 0.699(13) 1 d P A 2
F4 F 0.3507(7) 0.0000 0.4303(13) 0.172(7) Uani 0.58(2) 2 d SPDU . 3
O3 O 0.1161(8) 0.0000 0.1290(13) 0.179(6) Uani 0.70(2) 2 d SPU A 1

loop_
_atom_site_aniso_label
_atom_site_aniso_U_11
_atom_site_aniso_U_22
_atom_site_aniso_U_33
_atom_site_aniso_U_23
_atom_site_aniso_U_13
_atom_site_aniso_U_12
S1 0.0719(9) 0.0786(9) 0.0847(9) 0.000 0.0031(6) 0.000
N1 0.0678(18) 0.0560(15) 0.0649(17) 0.000 0.0030(14) 0.000
C2 0.078(2) 0.0745(18) 0.0708(17) 0.0038(12) 0.0048(13) -0.0180(13)
F3 0.233(9) 0.257(10) 0.121(4) 0.000 0.081(5) 0.000
C4 0.130(4) 0.110(3) 0.100(3) 0.032(2) 0.002(3) 0.018(3)
C5 0.115(3) 0.131(4) 0.088(2) -0.009(2) 0.035(2) -0.001(3)
C6 0.112(5) 0.129(6) 0.103(4) 0.000 -0.018(4) 0.000
O7 0.142(6) 0.174(7) 0.171(7) 0.000 0.082(5) 0.000
F9 0.236(9) 0.215(7) 0.150(5) -0.093(5) 0.021(4) -0.074(6)
O1 0.121(4) 0.108(4) 0.167(5) 0.042(3) -0.001(3) 0.030(3)
F4 0.143(8) 0.208(12) 0.153(7) 0.000 -0.073(6) 0.000
O3 0.121(7) 0.266(13) 0.141(7) 0.000 -0.036(5) 0.000

loop_
_atom_type_symbol
_atom_type_description
_atom_type_scat_dispersion_real
_atom_type_scat_dispersion_imag
_atom_type_scat_source
C C 0.0033 0.0016 'International Tables Vol C Tables 4.2.6.8 and 6.1.1.4'
H H 0.0000 0.0000 'International Tables Vol C Tables 4.2.6.8 and 6.1.1.4'
F F 0.0171 0.0103 'International Tables Vol C Tables 4.2.6.8 and 6.1.1.4'
N N 0.0061 0.0033 'International Tables Vol C Tables 4.2.6.8 and 6.1.1.4'
O O 0.0106 0.0060 'International Tables Vol C Tables 4.2.6.8 and 6.1.1.4'
S S 0.1246 0.1234 'International Tables Vol C Tables 4.2.6.8 and 6.1.1.4'

loop_
_geom_angle_atom_site_label_1
_geom_angle_atom_site_label_2
_geom_angle_atom_site_label_3
_geom_angle
_geom_angle_site_symmetry_1
_geom_angle_site_symmetry_3
O3 S1 O7 148.0(7) . .
O3 S1 O1 79.6(2) . 6
O7 S1 O1 96.0(2) . 6
O3 S1 O1 79.6(2) . .
O7 S1 O1 96.0(2) . .
O1 S1 O1 156.6(5) 6 .
O3 S1 C6 106.9(5) . .
O7 S1 C6 105.1(5) . .
O1 S1 C6 98.1(3) 6 .
O1 S1 C6 98.1(3) . .
C2 N1 C2 117.8(3) . 2
C4 C2 N1 110.9(3) . .
C4 C2 C5 112.8(3) . .
N1 C2 C5 106.7(3) . .
F4 C6 F3 135.3(9) . .
F4 C6 F9 76.5(5) . .
F3 C6 F9 88.9(5) . .
F4 C6 F9 76.5(5) . 6
F3 C6 F9 88.9(5) . 6
F9 C6 F9 138.8(9) . 6
F4 C6 S1 111.0(8) . .
F3 C6 S1 113.7(6) . .
F9 C6 S1 109.2(4) . .
F9 C6 S1 109.2(4) 6 .

loop_
_geom_bond_atom_site_label_1
_geom_bond_atom_site_label_2
_geom_bond_distance
_geom_bond_site_symmetry_2
S1 O3 1.382(9) .
S1 O7 1.416(7) .
S1 O1 1.495(5) 6
S1 O1 1.495(5) .
S1 C6 1.748(8) .
N1 C2 1.505(3) .
N1 C2 1.505(3) 2
C2 C4 1.498(5) .
C2 C5 1.536(5) .
F3 C6 1.326(11) .
C6 F4 1.323(8) .
C6 F9 1.370(7) .
C6 F9 1.370(7) 6
